data_7000872
loop_
_publ_author_name
'Ehrhart, J\'er\^ome'
'Planeix, Jean-Marc'
'Kyritsakas-Gruber, Nathalie'
'Hosseini, Mir Wais'

_publ_section_title
;
 Synthesis and structural studies of metallamacrotricycles based on a
 metacyclophane in 1,3-alternate conformation bearing four imidazolyl
 units
;
_journal_issue 14
_journal_name_full 'Dalton Transactions'
_journal_page_first 2552
_journal_page_last 2557
_journal_paper_doi 10.1039/b816053h
_journal_year 2009
_chemical_formula_moiety '2(C56 H64 Br4 N8 Zn2), 5(C H Cl3)'
_chemical_formula_sum 'C117 H133 Br8 Cl15 N16 Zn4'
_chemical_formula_weight 3195.90
_chemical_name_systematic
;
?
;
_space_group_IT_number 14
_symmetry_cell_setting monoclinic
_symmetry_space_group_name_Hall '-P 2ybc'
_symmetry_space_group_name_H-M 'P 1 21/c 1'
_atom_sites_solution_hydrogens geom
_atom_sites_solution_primary direct
_atom_sites_solution_secondary difmap
_audit_creation_method SHELXL-97
_cell_angle_alpha 90.00
_cell_angle_beta 103.778(3)
_cell_angle_gamma 90.00
_cell_formula_units_Z 2
_cell_length_a 23.051(3)
_cell_length_b 20.621(3)
_cell_length_c 15.319(2)
_cell_measurement_reflns_used 3906
_cell_measurement_temperature 173(2)
_cell_measurement_theta_max 18.78
_cell_measurement_theta_min 2.23
_cell_volume 7072.1(17)
_computing_cell_refinement 'Bruker SMART'
_computing_data_collection 'Bruker SMART'
_computing_data_reduction 'Bruker SAINT'
_computing_molecular_graphics 'Bruker SHELXTL'
_computing_publication_material 'Bruker SHELXTL'
_computing_structure_refinement 'SHELXL-97 (Sheldrick, 1997)'
_computing_structure_solution 'SHELXS-97 (Sheldrick, 1990)'
_diffrn_ambient_temperature 173(2)
_diffrn_measured_fraction_theta_full 0.997
_diffrn_measured_fraction_theta_max 0.997
_diffrn_measurement_device_type 'CCD area detector'
_diffrn_measurement_method 'phi and omega scans'
_diffrn_radiation_monochromator graphite
_diffrn_radiation_source 'fine-focus sealed tube'
_diffrn_radiation_type MoK\a
_diffrn_radiation_wavelength 0.71073
_diffrn_reflns_av_R_equivalents 0.0637
_diffrn_reflns_av_sigmaI/netI 0.1086
_diffrn_reflns_limit_h_max 29
_diffrn_reflns_limit_h_min -30
_diffrn_reflns_limit_k_max 25
_diffrn_reflns_limit_k_min -24
_diffrn_reflns_limit_l_max 19
_diffrn_reflns_limit_l_min -19
_diffrn_reflns_number 64341
_diffrn_reflns_theta_full 27.27
_diffrn_reflns_theta_max 27.27
_diffrn_reflns_theta_min 1.34
_exptl_absorpt_coefficient_mu 3.262
_exptl_absorpt_correction_T_max 0.9376
_exptl_absorpt_correction_T_min 0.7362
_exptl_absorpt_correction_type multi-scan
_exptl_absorpt_process_details sadabs
_exptl_crystal_colour colorless
_exptl_crystal_density_diffrn 1.501
_exptl_crystal_density_meas ?
_exptl_crystal_density_method 'not measured'
_exptl_crystal_description needdle
_exptl_crystal_F_000 3204
_exptl_crystal_size_max 0.10
_exptl_crystal_size_mid 0.03
_exptl_crystal_size_min 0.02
_refine_diff_density_max 1.638
_refine_diff_density_min -1.543
_refine_diff_density_rms 0.219
_refine_ls_extinction_method none
_refine_ls_goodness_of_fit_ref 1.017
_refine_ls_hydrogen_treatment constr
_refine_ls_matrix_type full
_refine_ls_number_parameters 764
_refine_ls_number_reflns 15818
_refine_ls_number_restraints 9
_refine_ls_restrained_S_all 1.018
_refine_ls_R_factor_all 0.2470
_refine_ls_R_factor_gt 0.1019
_refine_ls_shift/su_max 0.024
_refine_ls_shift/su_mean 0.000
_refine_ls_structure_factor_coef Fsqd
_refine_ls_weighting_details 'calc w=1/[\s^2^(Fo^2^)+(0.1900P)^2^+0.0000P] where P=(Fo^2^+2Fc^2^)/3'
_refine_ls_weighting_scheme calc
_refine_ls_wR_factor_gt 0.2789
_refine_ls_wR_factor_ref 0.3630
_reflns_number_gt 6059
_reflns_number_total 15818
_reflns_threshold_expression >2sigma(I)
_cod_data_source_file b816053h.txt
_cod_data_source_block 4-ZnBr2
_cod_depositor_comments
;
The following automatic conversions were performed:
'_symmetry_cell_setting' value 'Monoclinic' changed to 'monoclinic'
according to '/home/saulius/struct/CIF-dictionaries/cif_core.dic'
dictionary named 'cif_core.dic' version 2.4.1 from 2010-06-29.

Automatic conversion script
Id: cif_fix_enum 1527 2010-12-29 10:47:43Z saulius 

The following automatic conversions were performed:

'_exptl_crystal_density_meas' value 'none' was changed to '?' - the
value is perceived as not measured.

Automatic conversion script
Id: cif_fix_values 3008 2015-01-20 13:52:24Z robertas 
;
_cod_original_cell_volume 7072.4(16)
_cod_original_sg_symbol_H-M P2(1)/c
_cod_database_code 7000872

loop_
_symmetry_equiv_pos_as_xyz
'x, y, z'
'-x, y+1/2, -z+1/2'
'-x, -y, -z'
'x, -y-1/2, z-1/2'

loop_
_atom_site_label
_atom_site_type_symbol
_atom_site_fract_x
_atom_site_fract_y
_atom_site_fract_z
_atom_site_U_iso_or_equiv
_atom_site_adp_type
_atom_site_occupancy
_atom_site_symmetry_multiplicity
_atom_site_calc_flag
_atom_site_refinement_flags
_atom_site_disorder_assembly
_atom_site_disorder_group
Zn1 Zn 0.98783(6) 0.25786(7) 1.05676(10) 0.0343(4) Uani 1 1 d . . .
Br1 Br 1.06568(6) 0.33260(6) 1.11877(10) 0.0429(4) Uani 1 1 d . . .
Br2 Br 0.89052(6) 0.29039(8) 0.97373(10) 0.0501(4) Uani 1 1 d . . .
Zn2 Zn 0.56153(8) -0.16167(8) 0.59132(11) 0.0514(5) Uani 1 1 d . . .
Br3 Br 0.64845(7) -0.12574(8) 0.54153(11) 0.0586(5) Uani 1 1 d . . .
Br4 Br 0.48991(8) -0.22672(8) 0.49446(12) 0.0649(5) Uani 1 1 d . . .
C1 C 0.8238(5) 0.0671(5) 0.7435(8) 0.030(3) Uani 1 1 d . . .
C2 C 0.8797(5) 0.0957(6) 0.7524(8) 0.033(3) Uani 1 1 d . . .
C3 C 0.9310(5) 0.0603(6) 0.7900(8) 0.031(3) Uani 1 1 d . . .
C4 C 0.9268(5) -0.0023(6) 0.8222(7) 0.027(3) Uani 1 1 d . . .
C5 C 0.8715(5) -0.0336(6) 0.8103(8) 0.034(3) Uani 1 1 d . . .
C6 C 0.8202(5) 0.0013(6) 0.7698(8) 0.029(3) Uani 1 1 d . . .
C7 C 0.8848(6) 0.1635(6) 0.7200(10) 0.047(4) Uani 1 1 d . . .
H7A H 0.9270 0.1756 0.7310 0.070 Uiso 1 1 calc R . .
H7B H 0.8643 0.1934 0.7524 0.070 Uiso 1 1 calc R . .
H7C H 0.8664 0.1660 0.6555 0.070 Uiso 1 1 calc R . .
C8 C 0.9921(5) 0.0877(6) 0.7851(8) 0.033(3) Uani 1 1 d . . .
H8A H 1.0213 0.0518 0.7913 0.040 Uiso 1 1 calc R . .
H8B H 0.9888 0.1082 0.7257 0.040 Uiso 1 1 calc R . .
N1 N 1.0141(4) 0.1367(5) 0.8576(7) 0.033(2) Uani 1 1 d . . .
C9 C 0.9866(5) 0.1579(6) 0.9191(8) 0.030(3) Uani 1 1 d . . .
H9 H 0.9483 0.1438 0.9241 0.036 Uiso 1 1 calc R . .
N2 N 1.0191(5) 0.2005(5) 0.9717(7) 0.037(3) Uani 1 1 d . . .
C10 C 1.0708(5) 0.2082(6) 0.9430(8) 0.035(3) Uani 1 1 d . . .
H10 H 1.1029 0.2364 0.9689 0.042 Uiso 1 1 calc R . .
C11 C 1.0683(5) 0.1684(6) 0.8713(8) 0.032(3) Uani 1 1 d . . .
H11 H 1.0977 0.1634 0.8376 0.038 Uiso 1 1 calc R . .
C12 C 0.9828(5) -0.0380(6) 0.8642(9) 0.040(3) Uani 1 1 d . . .
H12A H 0.9756 -0.0666 0.9116 0.060 Uiso 1 1 calc R . .
H12B H 1.0143 -0.0069 0.8904 0.060 Uiso 1 1 calc R . .
H12C H 0.9954 -0.0639 0.8184 0.060 Uiso 1 1 calc R . .
C13 C 0.7596(5) -0.0327(6) 0.7447(9) 0.038(3) Uani 1 1 d . . .
H13A H 0.7648 -0.0770 0.7247 0.057 Uiso 1 1 calc R . .
H13B H 0.7328 -0.0087 0.6960 0.057 Uiso 1 1 calc R . .
H13C H 0.7423 -0.0341 0.7972 0.057 Uiso 1 1 calc R . .
C14 C 0.8674(5) -0.1031(5) 0.8342(8) 0.030(3) Uani 1 1 d . . .
H14A H 0.9077 -0.1173 0.8670 0.036 Uiso 1 1 calc R . .
H14B H 0.8571 -0.1281 0.7774 0.036 Uiso 1 1 calc R . .
C15 C 0.8243(5) -0.1228(6) 0.8893(8) 0.033(3) Uani 1 1 d . . .
C16 C 0.8220(5) -0.0910(5) 0.9697(8) 0.028(3) Uani 1 1 d . . .
C17 C 0.7824(5) -0.1102(6) 1.0212(8) 0.032(3) Uani 1 1 d . . .
C18 C 0.7451(5) -0.1645(6) 0.9929(9) 0.037(3) Uani 1 1 d . . .
C19 C 0.7495(5) -0.2002(6) 0.9165(8) 0.032(3) Uani 1 1 d . . .
C20 C 0.7877(6) -0.1806(6) 0.8653(9) 0.040(3) Uani 1 1 d . . .
C21 C 0.8681(5) -0.0399(6) 1.0043(8) 0.035(3) Uani 1 1 d . . .
H21A H 0.9035 -0.0479 0.9810 0.052 Uiso 1 1 calc R . .
H21B H 0.8792 -0.0411 1.0701 0.052 Uiso 1 1 calc R . .
H21C H 0.8516 0.0029 0.9842 0.052 Uiso 1 1 calc R . .
C22 C 0.7003(6) -0.1859(6) 1.0461(10) 0.048(4) Uani 1 1 d . . .
H22A H 0.664 -0.196 1.007 0.071 Uiso 1 1 calc R . .
H22B H 0.695 -0.153 1.084 0.071 Uiso 1 1 calc R . .
H22C H 0.715 -0.223 1.080 0.071 Uiso 1 1 calc R . .
C23 C 0.7121(6) -0.2601(6) 0.8913(10) 0.046(3) Uani 1 1 d . . .
H23A H 0.7353 -0.2927 0.8665 0.055 Uiso 1 1 calc R . .
H23B H 0.7029 -0.2787 0.9461 0.055 Uiso 1 1 calc R . .
N3 N 0.6555(5) -0.2469(6) 0.8245(7) 0.048(3) Uani 1 1 d . . .
C24 C 0.6009(9) -0.2745(10) 0.8231(15) 0.113(10) Uani 1 1 d . . .
H24 H 0.5924 -0.3026 0.8676 0.136 Uiso 1 1 calc R . .
C25 C 0.5612(9) -0.2547(12) 0.7476(15) 0.116(9) Uani 1 1 d . . .
H25 H 0.5208 -0.2679 0.7269 0.139 Uiso 1 1 calc R . .
N4 N 0.5927(6) -0.2104(6) 0.7064(8) 0.055(3) Uani 1 1 d . . .
C26 C 0.6471(6) -0.2072(6) 0.7558(9) 0.044(3) Uani 1 1 d . . .
H26 H 0.6771 -0.1794 0.7435 0.052 Uiso 1 1 calc R . .
C27 C 0.7949(6) -0.2177(6) 0.7820(9) 0.042(3) Uani 1 1 d . . .
H27A H 0.8369 -0.2297 0.7891 0.063 Uiso 1 1 calc R . .
H27B H 0.7821 -0.1901 0.7288 0.063 Uiso 1 1 calc R . .
H27C H 0.7703 -0.2570 0.7747 0.063 Uiso 1 1 calc R . .
C28 C 0.7809(5) -0.0766(6) 1.1057(9) 0.035(3) Uani 1 1 d . . .
H28A H 0.8171 -0.0898 1.1513 0.042 Uiso 1 1 calc R . .
H28B H 0.7461 -0.0936 1.1259 0.042 Uiso 1 1 calc R . .
C29 C 0.7775(6) -0.0010(6) 1.1080(9) 0.038(3) Uani 1 1 d . . .
C30 C 0.8187(5) 0.0353(6) 1.1743(8) 0.033(3) Uani 1 1 d . . .
C31 C 0.8114(5) 0.1028(6) 1.1776(8) 0.031(3) Uani 1 1 d . . .
C32 C 0.7678(5) 0.1358(6) 1.1116(9) 0.038(3) Uani 1 1 d . . .
C33 C 0.7292(5) 0.1005(6) 1.0467(8) 0.033(3) Uani 1 1 d . . .
C34 C 0.7330(5) 0.0312(6) 1.0464(8) 0.035(3) Uani 1 1 d . . .
C35 C 0.8680(5) 0.0026(6) 1.2442(9) 0.041(3) Uani 1 1 d . . .
H35A H 0.9034 0.0304 1.2577 0.062 Uiso 1 1 calc R . .
H35B H 0.8780 -0.0391 1.2208 0.062 Uiso 1 1 calc R . .
H35C H 0.8542 -0.0047 1.2992 0.062 Uiso 1 1 calc R . .
C36 C 0.8520(5) 0.1390(6) 1.2542(8) 0.036(3) Uani 1 1 d . . .
H36A H 0.8305 0.1773 1.2697 0.043 Uiso 1 1 calc R . .
H36B H 0.8619 0.1104 1.3076 0.043 Uiso 1 1 calc R . .
N5 N 0.9086(4) 0.1608(5) 1.2314(7) 0.036(2) Uani 1 1 d . . .
C37 C 0.9623(5) 0.1719(6) 1.2914(9) 0.034(3) Uani 1 1 d . . .
H37 H 0.9722 0.1627 1.3539 0.041 Uiso 1 1 calc R . .
C38 C 0.9980(5) 0.1983(6) 1.2434(9) 0.036(3) Uani 1 1 d . . .
H38 H 1.0385 0.2103 1.2672 0.043 Uiso 1 1 calc R . .
N6 N 0.9683(4) 0.2054(5) 1.1559(7) 0.033(2) Uani 1 1 d . . .
C39 C 0.9127(5) 0.1808(6) 1.1507(8) 0.032(3) Uani 1 1 d . . .
H39 H 0.8817 0.1784 1.0974 0.039 Uiso 1 1 calc R . .
C40 C 0.7625(6) 0.2089(6) 1.1152(9) 0.041(3) Uani 1 1 d . . .
H40A H 0.7572 0.2268 1.0545 0.062 Uiso 1 1 calc R . .
H40B H 0.7989 0.2268 1.1543 0.062 Uiso 1 1 calc R . .
H40C H 0.7280 0.2204 1.1390 0.062 Uiso 1 1 calc R . .
C41 C 0.6862(5) -0.0071(6) 0.9798(9) 0.043(3) Uani 1 1 d . . .
H41A H 0.6475 0.0147 0.9709 0.065 Uiso 1 1 calc R . .
H41B H 0.6833 -0.0509 1.0033 0.065 Uiso 1 1 calc R . .
H41C H 0.6977 -0.0098 0.9223 0.065 Uiso 1 1 calc R . .
C42 C 0.6828(5) 0.1337(6) 0.9771(9) 0.039(3) Uani 1 1 d . . .
H42A H 0.6913 0.1808 0.9833 0.047 Uiso 1 1 calc R . .
H42B H 0.6442 0.1268 0.9933 0.047 Uiso 1 1 calc R . .
C43 C 0.6726(6) 0.1171(6) 0.8751(9) 0.039(3) Uani 1 1 d . . .
C44 C 0.6171(5) 0.1062(6) 0.8227(9) 0.034(3) Uani 1 1 d . . .
C45 C 0.6086(6) 0.1003(6) 0.7315(10) 0.041(3) Uani 1 1 d . . .
C46 C 0.6566(6) 0.0981(6) 0.6921(8) 0.043(4) Uani 1 1 d . . .
C47 C 0.7150(5) 0.1069(6) 0.7459(9) 0.039(3) Uani 1 1 d . . .
C48 C 0.7233(5) 0.1196(6) 0.8378(9) 0.034(3) Uani 1 1 d . . .
C49 C 0.5626(5) 0.1016(7) 0.8637(10) 0.048(4) Uani 1 1 d . . .
H49A H 0.5460 0.1450 0.8673 0.072 Uiso 1 1 calc R . .
H49B H 0.5747 0.0829 0.9241 0.072 Uiso 1 1 calc R . .
H49C H 0.5322 0.0739 0.8258 0.072 Uiso 1 1 calc R . .
C50 C 0.5451(6) 0.0954(7) 0.6713(11) 0.052(4) Uani 1 1 d . . .
H50A H 0.5171 0.1182 0.7006 0.062 Uiso 1 1 calc R . .
H50B H 0.5439 0.1174 0.6134 0.062 Uiso 1 1 calc R . .
N7 N 0.5251(4) 0.0270(5) 0.6534(7) 0.042(3) Uani 1 1 d . . .
C51 C 0.4675(7) 0.0048(10) 0.6346(13) 0.083(6) Uani 1 1 d . . .
H51 H 0.4327 0.0294 0.6344 0.100 Uiso 1 1 calc R . .
C52 C 0.4701(8) -0.0592(9) 0.6166(13) 0.076(5) Uani 1 1 d . . .
H52 H 0.4365 -0.0872 0.6027 0.091 Uiso 1 1 calc R . .
N8 N 0.5265(5) -0.0777(5) 0.6208(9) 0.052(3) Uani 1 1 d . . .
C53 C 0.5590(6) -0.0256(6) 0.6447(11) 0.049(4) Uani 1 1 d . . .
H53 H 0.6013 -0.0246 0.6547 0.059 Uiso 1 1 calc R . .
C54 C 0.6470(6) 0.0916(8) 0.5882(9) 0.054(4) Uani 1 1 d . . .
H54A H 0.6052 0.0806 0.5615 0.080 Uiso 1 1 calc R . .
H54B H 0.6729 0.0573 0.5746 0.080 Uiso 1 1 calc R . .
H54C H 0.6568 0.1328 0.5632 0.080 Uiso 1 1 calc R . .
C55 C 0.7840(5) 0.1384(6) 0.8919(9) 0.039(3) Uani 1 1 d . . .
H55A H 0.7802 0.1595 0.9477 0.059 Uiso 1 1 calc R . .
H55B H 0.8025 0.1685 0.8571 0.059 Uiso 1 1 calc R . .
H55C H 0.8089 0.0995 0.9064 0.059 Uiso 1 1 calc R . .
C56 C 0.7682(5) 0.1075(6) 0.7016(8) 0.038(3) Uani 1 1 d . . .
H56A H 0.7533 0.0928 0.6387 0.045 Uiso 1 1 calc R . .
H56B H 0.7811 0.1531 0.6993 0.045 Uiso 1 1 calc R . .
C57 C 0.4798(13) 0.3921(13) 0.579(2) 0.054(8) Uani 0.50 1 d P . .
H57 H 0.4937 0.3461 0.5872 0.064 Uiso 0.50 1 calc PR . .
Cl1 Cl 0.5443(5) 0.4420(5) 0.6024(7) 0.094(3) Uani 0.50 1 d P . .
Cl2 Cl 0.4379(4) 0.4047(5) 0.6488(6) 0.078(3) Uani 0.50 1 d P . .
Cl3 Cl 0.4452(3) 0.4025(5) 0.4667(6) 0.081(3) Uani 0.50 1 d P . .
C58 C 0.3451(6) 0.7788(11) 0.7034(10) 0.111(9) Uani 1 1 d D . .
H58 H 0.3439 0.7323 0.7209 0.133 Uiso 1 1 calc R . .
Cl4 Cl 0.3714(3) 0.8173(7) 0.7971(5) 0.252(7) Uani 1 1 d D . .
Cl5 Cl 0.3917(2) 0.7809(3) 0.6301(4) 0.0849(15) Uani 1 1 d D . .
Cl6 Cl 0.27201(19) 0.7979(2) 0.6489(4) 0.0848(15) Uani 1 1 d D . .
C59 C 0.7050(9) 0.5537(10) 0.846(2) 0.150 Uani 0.50 1 d PD . .
H59 H 0.6927 0.5727 0.8987 0.180 Uiso 0.50 1 calc PR . .
Cl7 Cl 0.7744(3) 0.5849(4) 0.8456(6) 0.060(2) Uani 0.50 1 d PD . .
Cl8 Cl 0.6521(4) 0.5777(6) 0.7498(7) 0.100(4) Uani 0.50 1 d PD . .
Cl9 Cl 0.7050(6) 0.4705(5) 0.8578(13) 0.153(7) Uani 0.50 1 d PD . .
C60 C 0.9143(9) 0.5357(9) 0.0291(16) 0.113(3) Uani 0.50 1 d PD . .
H60 H 0.9172 0.5566 -0.0286 0.135 Uiso 0.50 1 calc PR . .
Cl10 Cl 0.9837(6) 0.5272(5) 0.1044(6) 0.113(3) Uani 0.50 1 d PD . .
Cl11 Cl 0.8834(6) 0.5857(5) 0.0941(6) 0.113(3) Uani 0.50 1 d PD . .
Cl12 Cl 0.8769(6) 0.4606(5) 0.0123(6) 0.113(3) Uani 0.50 1 d PD . .

loop_
_atom_site_aniso_label
_atom_site_aniso_U_11
_atom_site_aniso_U_22
_atom_site_aniso_U_33
_atom_site_aniso_U_23
_atom_site_aniso_U_13
_atom_site_aniso_U_12
Zn1 0.0407(8) 0.0343(9) 0.0297(8) -0.0011(6) 0.0122(6) -0.0002(6)
Br1 0.0517(8) 0.0366(8) 0.0440(8) -0.0062(6) 0.0185(6) -0.0089(6)
Br2 0.0470(8) 0.0691(11) 0.0351(8) 0.0147(7) 0.0112(6) 0.0099(7)
Zn2 0.0731(12) 0.0386(10) 0.0385(10) -0.0042(8) 0.0056(8) -0.0014(8)
Br3 0.0790(11) 0.0474(10) 0.0551(10) -0.0039(7) 0.0270(8) 0.0074(8)
Br4 0.0781(11) 0.0550(11) 0.0555(11) -0.0073(8) 0.0042(8) -0.0075(8)
C1 0.040(7) 0.022(7) 0.025(7) 0.000(5) 0.000(5) 0.005(5)
C2 0.041(7) 0.022(7) 0.040(8) 0.003(5) 0.017(6) -0.005(5)
C3 0.035(6) 0.031(7) 0.028(7) -0.009(5) 0.008(5) -0.007(5)
C4 0.028(6) 0.035(7) 0.022(6) -0.004(5) 0.012(5) -0.006(5)
C5 0.044(7) 0.036(8) 0.022(7) -0.002(5) 0.010(5) 0.002(6)
C6 0.037(6) 0.023(7) 0.030(7) -0.007(5) 0.016(5) -0.005(5)
C7 0.048(8) 0.036(8) 0.060(10) 0.004(7) 0.020(7) -0.008(6)
C8 0.048(7) 0.029(7) 0.028(7) -0.007(5) 0.019(6) -0.009(5)
N1 0.034(5) 0.033(6) 0.035(6) -0.001(5) 0.013(5) 0.005(4)
C9 0.040(7) 0.025(7) 0.031(7) -0.009(5) 0.018(5) -0.007(5)
N2 0.047(6) 0.029(6) 0.041(7) -0.001(5) 0.018(5) -0.005(5)
C10 0.044(7) 0.029(7) 0.032(7) 0.004(6) 0.008(6) 0.002(6)
C11 0.032(6) 0.027(7) 0.039(8) 0.002(6) 0.013(5) 0.002(5)
C12 0.037(7) 0.040(8) 0.044(8) 0.007(6) 0.011(6) 0.000(6)
C13 0.029(6) 0.042(8) 0.039(8) 0.007(6) -0.002(5) -0.004(5)
C14 0.040(7) 0.021(7) 0.030(7) -0.004(5) 0.009(5) 0.005(5)
C15 0.037(7) 0.026(7) 0.035(7) -0.002(6) 0.005(5) 0.012(5)
C16 0.028(6) 0.025(7) 0.030(7) -0.002(5) 0.007(5) -0.007(5)
C17 0.040(7) 0.020(7) 0.032(7) -0.001(5) -0.001(5) 0.000(5)
C18 0.039(7) 0.034(8) 0.037(8) 0.001(6) 0.010(6) -0.006(6)
C19 0.047(7) 0.034(7) 0.019(6) 0.011(5) 0.013(5) -0.005(6)
C20 0.051(8) 0.026(7) 0.038(8) -0.005(6) 0.002(6) 0.009(6)
C21 0.044(7) 0.038(8) 0.021(7) 0.007(5) 0.008(5) 0.004(6)
C22 0.066(9) 0.033(8) 0.052(9) -0.003(7) 0.030(8) -0.014(7)
C23 0.055(8) 0.034(8) 0.047(9) 0.004(6) 0.012(7) -0.005(6)
N3 0.063(7) 0.042(7) 0.034(7) 0.002(5) 0.000(6) -0.023(6)
C24 0.093(14) 0.111(17) 0.106(17) 0.074(14) -0.037(13) -0.062(13)
C25 0.085(14) 0.14(2) 0.095(17) 0.065(16) -0.024(13) -0.033(14)
N4 0.064(8) 0.054(8) 0.045(8) 0.010(6) 0.013(6) -0.019(6)
C26 0.060(9) 0.032(8) 0.039(8) 0.010(6) 0.014(7) -0.007(6)
C27 0.061(8) 0.026(7) 0.040(8) -0.007(6) 0.016(7) -0.005(6)
C28 0.042(7) 0.031(8) 0.035(7) -0.002(6) 0.015(6) -0.009(5)
C29 0.047(7) 0.038(8) 0.033(7) -0.006(6) 0.017(6) -0.003(6)
C30 0.041(7) 0.034(8) 0.022(7) -0.003(5) 0.003(5) -0.003(5)
C31 0.042(7) 0.028(7) 0.027(7) -0.006(5) 0.015(5) -0.005(5)
C32 0.039(7) 0.036(8) 0.045(8) -0.007(6) 0.022(6) -0.008(6)
C33 0.041(7) 0.033(8) 0.027(7) 0.002(5) 0.013(5) -0.004(5)
C34 0.033(6) 0.040(8) 0.033(7) -0.006(6) 0.012(5) -0.001(5)
C35 0.043(7) 0.037(8) 0.047(9) -0.008(6) 0.018(6) 0.001(6)
C36 0.044(7) 0.040(8) 0.027(7) -0.006(6) 0.016(6) -0.017(6)
N5 0.043(6) 0.034(6) 0.033(6) -0.011(5) 0.016(5) -0.010(5)
C37 0.033(6) 0.034(7) 0.035(7) 0.007(6) 0.005(6) 0.000(5)
C38 0.031(6) 0.044(8) 0.034(8) -0.010(6) 0.009(6) -0.001(6)
N6 0.039(6) 0.027(6) 0.036(6) -0.004(5) 0.014(5) 0.009(4)
C39 0.037(7) 0.034(8) 0.027(7) 0.006(5) 0.010(5) 0.007(5)
C40 0.047(7) 0.042(9) 0.037(8) -0.015(6) 0.016(6) -0.001(6)
C41 0.038(7) 0.038(8) 0.047(9) -0.005(6) -0.004(6) -0.009(6)
C42 0.041(7) 0.032(8) 0.045(8) -0.007(6) 0.012(6) -0.001(6)
C43 0.044(7) 0.032(8) 0.040(8) -0.007(6) 0.007(6) 0.013(6)
C44 0.041(7) 0.018(7) 0.043(8) -0.007(5) 0.011(6) -0.001(5)
C45 0.043(7) 0.022(7) 0.054(10) -0.009(6) 0.004(7) 0.001(6)
C46 0.067(9) 0.028(7) 0.024(7) -0.007(6) -0.009(7) 0.005(6)
C47 0.041(7) 0.023(7) 0.050(9) 0.006(6) 0.004(6) 0.010(5)
C48 0.033(6) 0.029(7) 0.038(8) 0.000(6) 0.003(6) 0.006(5)
C49 0.041(7) 0.040(9) 0.059(10) -0.008(7) 0.005(7) -0.001(6)
C50 0.052(8) 0.034(8) 0.063(10) 0.002(7) 0.004(7) 0.009(7)
N7 0.037(6) 0.049(8) 0.041(7) -0.011(5) 0.009(5) -0.006(5)
C51 0.043(9) 0.096(16) 0.099(16) -0.035(12) -0.004(9) 0.004(9)
C52 0.067(12) 0.069(13) 0.081(14) -0.012(10) -0.006(10) -0.008(9)
N8 0.050(7) 0.036(7) 0.069(9) -0.009(6) 0.013(6) -0.005(6)
C53 0.045(8) 0.029(8) 0.076(11) -0.015(7) 0.021(7) -0.006(6)
C54 0.061(9) 0.062(10) 0.029(8) 0.000(7) -0.006(7) 0.013(7)
C55 0.041(7) 0.041(8) 0.035(8) -0.005(6) 0.010(6) -0.014(6)
C56 0.045(7) 0.045(8) 0.022(7) 0.006(6) 0.007(6) 0.006(6)
C57 0.08(2) 0.027(16) 0.049(19) 0.016(13) -0.002(15) 0.018(14)
Cl1 0.114(8) 0.088(7) 0.079(7) -0.028(6) 0.022(6) -0.022(6)
Cl2 0.101(7) 0.083(7) 0.058(6) 0.012(5) 0.036(5) 0.009(5)
Cl3 0.049(4) 0.153(9) 0.052(5) 0.034(5) 0.033(4) 0.041(5)
C58 0.051(11) 0.17(2) 0.12(2) -0.060(17) 0.035(12) -0.005(12)
Cl4 0.096(5) 0.57(2) 0.092(6) -0.062(9) 0.030(4) -0.103(9)
Cl5 0.068(3) 0.093(4) 0.101(4) -0.010(3) 0.033(3) -0.014(2)
Cl6 0.056(2) 0.093(4) 0.107(4) -0.004(3) 0.022(3) 0.003(2)
C59 0.147 0.028 0.250 0.000 0.000 0.000
Cl7 0.069(5) 0.037(4) 0.089(6) 0.008(4) 0.045(4) 0.023(3)
Cl8 0.076(6) 0.160(11) 0.067(7) 0.036(7) 0.022(5) -0.009(6)
Cl9 0.144(10) 0.027(5) 0.260(19) -0.005(8) -0.006(11) -0.011(6)
C60 0.219(7) 0.074(4) 0.039(3) 0.003(3) 0.018(4) -0.069(4)
Cl10 0.219(7) 0.074(4) 0.039(3) 0.003(3) 0.018(4) -0.069(4)
Cl11 0.219(7) 0.074(4) 0.039(3) 0.003(3) 0.018(4) -0.069(4)
Cl12 0.219(7) 0.074(4) 0.039(3) 0.003(3) 0.018(4) -0.069(4)

loop_
_atom_type_symbol
_atom_type_description
_atom_type_scat_dispersion_real
_atom_type_scat_dispersion_imag
_atom_type_scat_source
C C 0.0033 0.0016 'International Tables Vol C Tables 4.2.6.8 and 6.1.1.4'
H H 0.0000 0.0000 'International Tables Vol C Tables 4.2.6.8 and 6.1.1.4'
N N 0.0061 0.0033 'International Tables Vol C Tables 4.2.6.8 and 6.1.1.4'
Cl Cl 0.1484 0.1585 'International Tables Vol C Tables 4.2.6.8 and 6.1.1.4'
Zn Zn 0.2839 1.4301 'International Tables Vol C Tables 4.2.6.8 and 6.1.1.4'
Br Br -0.2901 2.4595 'International Tables Vol C Tables 4.2.6.8 and 6.1.1.4'

loop_
_geom_angle_atom_site_label_1
_geom_angle_atom_site_label_2
_geom_angle_atom_site_label_3
_geom_angle
_geom_angle_site_symmetry_1
_geom_angle_site_symmetry_3
_geom_angle_publ_flag
N6 Zn1 N2 110.7(4) . . ?
N6 Zn1 Br1 109.4(3) . . ?
N2 Zn1 Br1 106.6(3) . . ?
N6 Zn1 Br2 101.7(3) . . ?
N2 Zn1 Br2 104.8(3) . . ?
Br1 Zn1 Br2 123.44(8) . . ?
N8 Zn2 N4 108.2(5) . . ?
N8 Zn2 Br4 111.9(3) . . ?
N4 Zn2 Br4 108.6(3) . . ?
N8 Zn2 Br3 102.4(4) . . ?
N4 Zn2 Br3 106.2(4) . . ?
Br4 Zn2 Br3 118.90(9) . . ?
C2 C1 C6 119.4(10) . . ?
C2 C1 C56 118.1(10) . . ?
C6 C1 C56 122.5(10) . . ?
C3 C2 C1 119.5(10) . . ?
C3 C2 C7 120.1(11) . . ?
C1 C2 C7 120.4(11) . . ?
C2 C3 C4 120.5(10) . . ?
C2 C3 C8 119.1(11) . . ?
C4 C3 C8 120.0(10) . . ?
C3 C4 C5 121.3(10) . . ?
C3 C4 C12 118.9(10) . . ?
C5 C4 C12 119.7(11) . . ?
C6 C5 C4 117.8(11) . . ?
C6 C5 C14 120.7(11) . . ?
C4 C5 C14 121.4(11) . . ?
C5 C6 C1 121.2(10) . . ?
C5 C6 C13 120.1(10) . . ?
C1 C6 C13 118.4(10) . . ?
C2 C7 H7A 109.5 . . ?
C2 C7 H7B 109.5 . . ?
H7A C7 H7B 109.5 . . ?
C2 C7 H7C 109.5 . . ?
H7A C7 H7C 109.5 . . ?
H7B C7 H7C 109.5 . . ?
N1 C8 C3 111.4(9) . . ?
N1 C8 H8A 109.4 . . ?
C3 C8 H8A 109.4 . . ?
N1 C8 H8B 109.4 . . ?
C3 C8 H8B 109.4 . . ?
H8A C8 H8B 108.0 . . ?
C9 N1 C11 107.7(10) . . ?
C9 N1 C8 127.8(10) . . ?
C11 N1 C8 124.5(10) . . ?
N2 C9 N1 111.0(10) . . ?
N2 C9 H9 124.5 . . ?
N1 C9 H9 124.5 . . ?
C9 N2 C10 107.2(11) . . ?
C9 N2 Zn1 123.6(8) . . ?
C10 N2 Zn1 127.6(8) . . ?
C11 C10 N2 108.3(11) . . ?
C11 C10 H10 125.8 . . ?
N2 C10 H10 125.8 . . ?
C10 C11 N1 105.7(11) . . ?
C10 C11 H11 127.1 . . ?
N1 C11 H11 127.1 . . ?
C4 C12 H12A 109.5 . . ?
C4 C12 H12B 109.5 . . ?
H12A C12 H12B 109.5 . . ?
C4 C12 H12C 109.5 . . ?
H12A C12 H12C 109.5 . . ?
H12B C12 H12C 109.5 . . ?
C6 C13 H13A 109.5 . . ?
C6 C13 H13B 109.5 . . ?
H13A C13 H13B 109.5 . . ?
C6 C13 H13C 109.5 . . ?
H13A C13 H13C 109.5 . . ?
H13B C13 H13C 109.5 . . ?
C5 C14 C15 119.1(10) . . ?
C5 C14 H14A 107.5 . . ?
C15 C14 H14A 107.5 . . ?
C5 C14 H14B 107.5 . . ?
C15 C14 H14B 107.5 . . ?
H14A C14 H14B 107.0 . . ?
C16 C15 C20 117.5(12) . . ?
C16 C15 C14 122.3(11) . . ?
C20 C15 C14 119.9(11) . . ?
C17 C16 C15 121.9(10) . . ?
C17 C16 C21 120.1(11) . . ?
C15 C16 C21 117.7(10) . . ?
C16 C17 C18 118.8(11) . . ?
C16 C17 C28 121.2(10) . . ?
C18 C17 C28 120.0(12) . . ?
C19 C18 C17 120.6(12) . . ?
C19 C18 C22 119.0(11) . . ?
C17 C18 C22 120.4(12) . . ?
C20 C19 C18 120.4(11) . . ?
C20 C19 C23 120.2(12) . . ?
C18 C19 C23 119.5(11) . . ?
C19 C20 C15 120.5(12) . . ?
C19 C20 C27 122.8(12) . . ?
C15 C20 C27 116.6(12) . . ?
C16 C21 H21A 109.5 . . ?
C16 C21 H21B 109.5 . . ?
H21A C21 H21B 109.5 . . ?
C16 C21 H21C 109.5 . . ?
H21A C21 H21C 109.5 . . ?
H21B C21 H21C 109.5 . . ?
C18 C22 H22A 109.5 . . ?
C18 C22 H22B 109.5 . . ?
H22A C22 H22B 109.5 . . ?
C18 C22 H22C 109.5 . . ?
H22A C22 H22C 109.5 . . ?
H22B C22 H22C 109.5 . . ?
N3 C23 C19 112.5(11) . . ?
N3 C23 H23A 109.1 . . ?
C19 C23 H23A 109.1 . . ?
N3 C23 H23B 109.1 . . ?
C19 C23 H23B 109.1 . . ?
H23A C23 H23B 107.8 . . ?
C26 N3 C24 106.7(12) . . ?
C26 N3 C23 127.4(12) . . ?
C24 N3 C23 125.9(12) . . ?
C25 C24 N3 108.5(16) . . ?
C25 C24 H24 125.8 . . ?
N3 C24 H24 125.8 . . ?
C24 C25 N4 105.2(16) . . ?
C24 C25 H25 127.4 . . ?
N4 C25 H25 127.4 . . ?
C26 N4 C25 107.5(13) . . ?
C26 N4 Zn2 125.3(10) . . ?
C25 N4 Zn2 127.1(11) . . ?
N4 C26 N3 111.8(12) . . ?
N4 C26 H26 124.1 . . ?
N3 C26 H26 124.1 . . ?
C20 C27 H27A 109.5 . . ?
C20 C27 H27B 109.5 . . ?
H27A C27 H27B 109.5 . . ?
C20 C27 H27C 109.5 . . ?
H27A C27 H27C 109.5 . . ?
H27B C27 H27C 109.5 . . ?
C17 C28 C29 120.0(11) . . ?
C17 C28 H28A 107.3 . . ?
C29 C28 H28A 107.3 . . ?
C17 C28 H28B 107.3 . . ?
C29 C28 H28B 107.3 . . ?
H28A C28 H28B 106.9 . . ?
C34 C29 C30 119.4(12) . . ?
C34 C29 C28 119.7(11) . . ?
C30 C29 C28 120.8(11) . . ?
C31 C30 C29 118.7(11) . . ?
C31 C30 C35 119.4(10) . . ?
C29 C30 C35 121.8(11) . . ?
C30 C31 C32 121.4(11) . . ?
C30 C31 C36 117.3(11) . . ?
C32 C31 C36 121.3(11) . . ?
C33 C32 C31 119.2(12) . . ?
C33 C32 C40 120.7(12) . . ?
C31 C32 C40 120.1(11) . . ?
C32 C33 C34 120.2(11) . . ?
C32 C33 C42 120.4(12) . . ?
C34 C33 C42 119.4(11) . . ?
C29 C34 C33 120.8(11) . . ?
C29 C34 C41 120.0(12) . . ?
C33 C34 C41 119.2(11) . . ?
C30 C35 H35A 109.5 . . ?
C30 C35 H35B 109.5 . . ?
H35A C35 H35B 109.5 . . ?
C30 C35 H35C 109.5 . . ?
H35A C35 H35C 109.5 . . ?
H35B C35 H35C 109.5 . . ?
N5 C36 C31 112.3(10) . . ?
N5 C36 H36A 109.1 . . ?
C31 C36 H36A 109.1 . . ?
N5 C36 H36B 109.1 . . ?
C31 C36 H36B 109.1 . . ?
H36A C36 H36B 107.9 . . ?
C39 N5 C37 108.5(10) . . ?
C39 N5 C36 124.7(10) . . ?
C37 N5 C36 126.2(10) . . ?
C38 C37 N5 105.9(11) . . ?
C38 C37 H37 127.0 . . ?
N5 C37 H37 127.0 . . ?
C37 C38 N6 110.6(11) . . ?
C37 C38 H38 124.7 . . ?
N6 C38 H38 124.7 . . ?
C38 N6 C39 105.4(10) . . ?
C38 N6 Zn1 130.8(8) . . ?
C39 N6 Zn1 122.3(8) . . ?
N5 C39 N6 109.6(10) . . ?
N5 C39 H39 125.2 . . ?
N6 C39 H39 125.2 . . ?
C32 C40 H40A 109.5 . . ?
C32 C40 H40B 109.5 . . ?
H40A C40 H40B 109.5 . . ?
C32 C40 H40C 109.5 . . ?
H40A C40 H40C 109.5 . . ?
H40B C40 H40C 109.5 . . ?
C34 C41 H41A 109.5 . . ?
C34 C41 H41B 109.5 . . ?
H41A C41 H41B 109.5 . . ?
C34 C41 H41C 109.5 . . ?
H41A C41 H41C 109.5 . . ?
H41B C41 H41C 109.5 . . ?
C33 C42 C43 121.8(11) . . ?
C33 C42 H42A 106.9 . . ?
C43 C42 H42A 106.9 . . ?
C33 C42 H42B 106.9 . . ?
C43 C42 H42B 106.9 . . ?
H42A C42 H42B 106.7 . . ?
C44 C43 C48 121.2(12) . . ?
C44 C43 C42 121.5(12) . . ?
C48 C43 C42 117.0(11) . . ?
C43 C44 C45 120.2(12) . . ?
C43 C44 C49 121.1(12) . . ?
C45 C44 C49 118.7(11) . . ?
C44 C45 C46 120.9(11) . . ?
C44 C45 C50 120.2(13) . . ?
C46 C45 C50 118.9(13) . . ?
C45 C46 C47 119.5(12) . . ?
C45 C46 C54 120.9(12) . . ?
C47 C46 C54 119.4(14) . . ?
C48 C47 C46 119.6(13) . . ?
C48 C47 C56 120.7(11) . . ?
C46 C47 C56 119.5(12) . . ?
C47 C48 C43 118.1(11) . . ?
C47 C48 C55 119.5(12) . . ?
C43 C48 C55 122.4(12) . . ?
C44 C49 H49A 109.5 . . ?
C44 C49 H49B 109.5 . . ?
H49A C49 H49B 109.5 . . ?
C44 C49 H49C 109.5 . . ?
H49A C49 H49C 109.5 . . ?
H49B C49 H49C 109.5 . . ?
N7 C50 C45 112.4(10) . . ?
N7 C50 H50A 109.1 . . ?
C45 C50 H50A 109.1 . . ?
N7 C50 H50B 109.1 . . ?
C45 C50 H50B 109.1 . . ?
H50A C50 H50B 107.9 . . ?
C53 N7 C51 105.3(12) . . ?
C53 N7 C50 127.8(11) . . ?
C51 N7 C50 126.6(13) . . ?
C52 C51 N7 106.3(15) . . ?
C52 C51 H51 126.8 . . ?
N7 C51 H51 126.8 . . ?
N8 C52 C51 111.0(15) . . ?
N8 C52 H52 124.5 . . ?
C51 C52 H52 124.5 . . ?
C53 N8 C52 105.2(13) . . ?
C53 N8 Zn2 122.4(10) . . ?
C52 N8 Zn2 132.2(11) . . ?
N8 C53 N7 112.2(12) . . ?
N8 C53 H53 123.9 . . ?
N7 C53 H53 123.9 . . ?
C46 C54 H54A 109.5 . . ?
C46 C54 H54B 109.5 . . ?
H54A C54 H54B 109.5 . . ?
C46 C54 H54C 109.5 . . ?
H54A C54 H54C 109.5 . . ?
H54B C54 H54C 109.5 . . ?
C48 C55 H55A 109.5 . . ?
C48 C55 H55B 109.5 . . ?
H55A C55 H55B 109.5 . . ?
C48 C55 H55C 109.5 . . ?
H55A C55 H55C 109.5 . . ?
H55B C55 H55C 109.5 . . ?
C1 C56 C47 119.0(10) . . ?
C1 C56 H56A 107.6 . . ?
C47 C56 H56A 107.6 . . ?
C1 C56 H56B 107.6 . . ?
C47 C56 H56B 107.6 . . ?
H56A C56 H56B 107.0 . . ?
Cl2 C57 Cl3 115.5(16) . . ?
Cl2 C57 Cl1 112.2(18) . . ?
Cl3 C57 Cl1 107.0(17) . . ?
Cl2 C57 H57 107.3 . . ?
Cl3 C57 H57 107.3 . . ?
Cl1 C57 H57 107.3 . . ?
Cl4 C58 Cl5 113.8(10) . . ?
Cl4 C58 Cl6 115.3(10) . . ?
Cl5 C58 Cl6 111.4(10) . . ?
Cl4 C58 H58 105.1 . . ?
Cl5 C58 H58 105.1 . . ?
Cl6 C58 H58 105.1 . . ?
Cl7 C59 Cl9 113.2(14) . . ?
Cl7 C59 Cl8 110.8(14) . . ?
Cl9 C59 Cl8 110.8(15) . . ?
Cl7 C59 H59 107.3 . . ?
Cl9 C59 H59 107.3 . . ?
Cl8 C59 H59 107.3 . . ?
Cl11 C60 Cl10 96.9(13) . . ?
Cl11 C60 Cl12 111.1(14) . . ?
Cl10 C60 Cl12 110.3(13) . . ?
Cl11 C60 H60 112.5 . . ?
Cl10 C60 H60 112.5 . . ?
Cl12 C60 H60 112.5 . . ?

loop_
_geom_bond_atom_site_label_1
_geom_bond_atom_site_label_2
_geom_bond_distance
_geom_bond_site_symmetry_2
_geom_bond_publ_flag
Zn1 N6 2.002(11) . ?
Zn1 N2 2.016(11) . ?
Zn1 Br1 2.3846(19) . ?
Zn1 Br2 2.3959(19) . ?
Zn2 N8 2.006(12) . ?
Zn2 N4 2.007(12) . ?
Zn2 Br4 2.358(2) . ?
Zn2 Br3 2.424(3) . ?
C1 C2 1.395(16) . ?
C1 C6 1.423(16) . ?
C1 C56 1.536(15) . ?
C2 C3 1.392(16) . ?
C2 C7 1.497(17) . ?
C3 C4 1.394(17) . ?
C3 C8 1.535(16) . ?
C4 C5 1.402(16) . ?
C4 C12 1.494(16) . ?
C5 C6 1.396(16) . ?
C5 C14 1.488(17) . ?
C6 C13 1.529(15) . ?
C7 H7A 0.9800 . ?
C7 H7B 0.9800 . ?
C7 H7C 0.9800 . ?
C8 N1 1.497(15) . ?
C8 H8A 0.9900 . ?
C8 H8B 0.9900 . ?
N1 C9 1.329(15) . ?
N1 C11 1.381(15) . ?
C9 N2 1.302(15) . ?
C9 H9 0.9500 . ?
N2 C10 1.373(16) . ?
C10 C11 1.362(17) . ?
C10 H10 0.9500 . ?
C11 H11 0.9500 . ?
C12 H12A 0.9800 . ?
C12 H12B 0.9800 . ?
C12 H12C 0.9800 . ?
C13 H13A 0.9800 . ?
C13 H13B 0.9800 . ?
C13 H13C 0.9800 . ?
C14 C15 1.504(17) . ?
C14 H14A 0.9900 . ?
C14 H14B 0.9900 . ?
C15 C16 1.407(17) . ?
C15 C20 1.457(17) . ?
C16 C17 1.398(17) . ?
C16 C21 1.502(15) . ?
C17 C18 1.415(16) . ?
C17 C28 1.475(17) . ?
C18 C19 1.408(17) . ?
C18 C22 1.526(17) . ?
C19 C20 1.372(18) . ?
C19 C23 1.504(17) . ?
C20 C27 1.530(18) . ?
C21 H21A 0.9800 . ?
C21 H21B 0.9800 . ?
C21 H21C 0.9800 . ?
C22 H22A 0.9300 . ?
C22 H22B 0.9300 . ?
C22 H22C 0.9300 . ?
C23 N3 1.479(16) . ?
C23 H23A 0.9900 . ?
C23 H23B 0.9900 . ?
N3 C26 1.312(16) . ?
N3 C24 1.38(2) . ?
C24 C25 1.36(2) . ?
C24 H24 0.9500 . ?
C25 N4 1.41(2) . ?
C25 H25 0.9500 . ?
N4 C26 1.303(17) . ?
C26 H26 0.9500 . ?
C27 H27A 0.9800 . ?
C27 H27B 0.9800 . ?
C27 H27C 0.9800 . ?
C28 C29 1.561(17) . ?
C28 H28A 0.9900 . ?
C28 H28B 0.9900 . ?
C29 C34 1.388(17) . ?
C29 C30 1.426(17) . ?
C30 C31 1.406(17) . ?
C30 C35 1.520(17) . ?
C31 C32 1.418(17) . ?
C31 C36 1.511(16) . ?
C32 C33 1.374(17) . ?
C32 C40 1.513(17) . ?
C33 C34 1.431(17) . ?
C33 C42 1.487(17) . ?
C34 C41 1.517(16) . ?
C35 H35A 0.9800 . ?
C35 H35B 0.9800 . ?
C35 H35C 0.9800 . ?
C36 N5 1.498(15) . ?
C36 H36A 0.9900 . ?
C36 H36B 0.9900 . ?
N5 C39 1.329(15) . ?
N5 C37 1.374(15) . ?
C37 C38 1.343(17) . ?
C37 H37 0.9500 . ?
C38 N6 1.360(15) . ?
C38 H38 0.9500 . ?
N6 C39 1.361(15) . ?
C39 H39 0.9500 . ?
C40 H40A 0.9800 . ?
C40 H40B 0.9800 . ?
C40 H40C 0.9800 . ?
C41 H41A 0.9800 . ?
C41 H41B 0.9800 . ?
C41 H41C 0.9800 . ?
C42 C43 1.561(18) . ?
C42 H42A 0.9900 . ?
C42 H42B 0.9900 . ?
C43 C44 1.359(16) . ?
C43 C48 1.419(18) . ?
C44 C45 1.370(19) . ?
C44 C49 1.535(18) . ?
C45 C46 1.38(2) . ?
C45 C50 1.536(17) . ?
C46 C47 1.412(17) . ?
C46 C54 1.560(18) . ?
C47 C48 1.399(19) . ?
C47 C56 1.536(18) . ?
C48 C55 1.497(16) . ?
C49 H49A 0.9800 . ?
C49 H49B 0.9800 . ?
C49 H49C 0.9800 . ?
C50 N7 1.490(17) . ?
C50 H50A 0.9900 . ?
C50 H50B 0.9900 . ?
N7 C53 1.361(17) . ?
N7 C51 1.369(19) . ?
C51 C52 1.35(2) . ?
C51 H51 0.9500 . ?
C52 N8 1.34(2) . ?
C52 H52 0.9500 . ?
N8 C53 1.311(16) . ?
C53 H53 0.9500 . ?
C54 H54A 0.9800 . ?
C54 H54B 0.9800 . ?
C54 H54C 0.9800 . ?
C55 H55A 0.9800 . ?
C55 H55B 0.9800 . ?
C55 H55C 0.9800 . ?
C56 H56A 0.9900 . ?
C56 H56B 0.9900 . ?
C57 Cl2 1.62(3) . ?
C57 Cl3 1.73(3) . ?
C57 Cl1 1.77(3) . ?
C57 H57 1.0000 . ?
C58 Cl4 1.626(14) . ?
C58 Cl5 1.729(14) . ?
C58 Cl6 1.738(14) . ?
C58 H58 1.0000 . ?
C59 Cl7 1.725(19) . ?
C59 Cl9 1.726(18) . ?
C59 Cl8 1.743(19) . ?
C59 H59 1.0000 . ?
C60 Cl11 1.702(19) . ?
C60 Cl10 1.744(18) . ?
C60 Cl12 1.762(18) . ?
C60 H60 1.0000 . ?
